data_7244467
loop_
_publ_author_name
'Al-Majid, Abdullah Mohammed'
'Alammari, Abdullah Saleh'
'Alshahrani, Saeed'
'Haukka, Matti'
'Islam, Mohammad Shahidul'
'Barakat, Assem'

_publ_section_title
;
 Cu(ii)-thiophene-2,5-bis(amino-alcohol) mediated asymmetric Aldol
 reaction and Domino Knoevenagel Michael cyclization: a new highly
 efficient Lewis acid catalyst
;
_journal_issue 10
_journal_name_full 'RSC Advances'
_journal_page_first 6149
_journal_page_last 6165
_journal_paper_doi 10.1039/D2RA00674J
_journal_volume 12
_journal_year 2022
_chemical_formula_moiety 'C11 H10 N2 O5, 0.167(H2 O)'
_chemical_formula_sum 'C11 H10.33 N2 O5.17'
_chemical_formula_weight 253.21
_space_group_crystal_system monoclinic
_space_group_IT_number 15
_space_group_name_Hall '-C 2yc'
_space_group_name_H-M_alt 'C 1 2/c 1'
_atom_sites_solution_hydrogens mixed
_audit_creation_method SHELXL-2018/3
_audit_update_record
;
2022-01-19 deposited with the CCDC.	2022-02-09 downloaded from the CCDC.
;
_cell_angle_alpha 90
_cell_angle_beta 98.317(2)
_cell_angle_gamma 90
_cell_formula_units_Z 8
_cell_length_a 20.0082(4)
_cell_length_b 9.9146(2)
_cell_length_c 11.4233(2)
_cell_measurement_reflns_used 9087
_cell_measurement_temperature 120(2)
_cell_measurement_theta_max 76.5290
_cell_measurement_theta_min 4.4570
_cell_volume 2242.25(8)
_computing_cell_refinement
;
CrysAlisPro 1.171.41.93a (Rigaku Oxford Diffraction, 2020)
;
_computing_data_collection
;
CrysAlisPro 1.171.40.84a (Rigaku Oxford Diffraction, 2020)
;
_computing_data_reduction
;
CrysAlisPro 1.171.41.93a (Rigaku Oxford Diffraction, 2020)
;
_computing_molecular_graphics 'CrystaMaker X (CrystalMaker Software ltd., 2021)'
_computing_publication_material 'SHELXL-2018/3 (Sheldrick, 2018)'
_computing_structure_refinement 'SHELXL-2018/3 (Sheldrick, 2018)'
_computing_structure_solution 'SHELXT (Sheldrick, 2018)'
_diffrn_ambient_temperature 120(2)
_diffrn_detector_area_resol_mean 10.3953
_diffrn_measured_fraction_theta_full 1.000
_diffrn_measured_fraction_theta_max 1.000
_diffrn_measurement_device '\k-geometry diffractometer'
_diffrn_measurement_device_type 'SuperNova, Dual, Cu at zero, Atlas'
_diffrn_measurement_method '\f scans and \w scans with \k offset'
_diffrn_radiation_monochromator mirror
_diffrn_radiation_type CuK\a
_diffrn_radiation_wavelength 1.54184
_diffrn_reflns_av_R_equivalents 0.0278
_diffrn_reflns_av_unetI/netI 0.0174
_diffrn_reflns_Laue_measured_fraction_full 1.000
_diffrn_reflns_Laue_measured_fraction_max 1.000
_diffrn_reflns_limit_h_max 24
_diffrn_reflns_limit_h_min -25
_diffrn_reflns_limit_k_max 12
_diffrn_reflns_limit_k_min -12
_diffrn_reflns_limit_l_max 13
_diffrn_reflns_limit_l_min -14
_diffrn_reflns_number 15099
_diffrn_reflns_point_group_measured_fraction_full 1.000
_diffrn_reflns_point_group_measured_fraction_max 1.000
_diffrn_reflns_theta_full 67.684
_diffrn_reflns_theta_max 76.759
_diffrn_reflns_theta_min 4.467
_diffrn_source 'micro-focus sealed X-ray tube'
_diffrn_source_type 'SuperNova (Cu) X-ray Source'
_exptl_absorpt_coefficient_mu 1.039
_exptl_absorpt_correction_T_max 1.00000
_exptl_absorpt_correction_T_min 0.61476
_exptl_absorpt_correction_type multi-scan
_exptl_absorpt_process_details
;
CrysAlisPro 1.171.41.93a (Rigaku Oxford Diffraction, 2020)
Empirical absorption correction using spherical harmonics,
implemented in SCALE3 ABSPACK scaling algorithm.
;
_exptl_crystal_colour colourless
_exptl_crystal_density_diffrn 1.500
_exptl_crystal_description plate
_exptl_crystal_F_000 1053
_exptl_crystal_size_max 0.230
_exptl_crystal_size_mid 0.190
_exptl_crystal_size_min 0.040
_refine_diff_density_max 0.392
_refine_diff_density_min -0.361
_refine_diff_density_rms 0.052
_refine_ls_extinction_method none
_refine_ls_goodness_of_fit_ref 1.047
_refine_ls_hydrogen_treatment mixed
_refine_ls_matrix_type full
_refine_ls_number_parameters 181
_refine_ls_number_reflns 2362
_refine_ls_number_restraints 0
_refine_ls_restrained_S_all 1.047
_refine_ls_R_factor_all 0.0431
_refine_ls_R_factor_gt 0.0398
_refine_ls_shift/su_max 0.001
_refine_ls_shift/su_mean 0.000
_refine_ls_structure_factor_coef Fsqd
_refine_ls_weighting_details 'w=1/[\s^2^(Fo^2^)+(0.0588P)^2^+2.3065P] where P=(Fo^2^+2Fc^2^)/3'
_refine_ls_weighting_scheme calc
_refine_ls_wR_factor_gt 0.1038
_refine_ls_wR_factor_ref 0.1077
_reflns_Friedel_coverage 0.000
_reflns_number_gt 2165
_reflns_number_total 2362
_reflns_threshold_expression 'I > 2\s(I)'
_cod_data_source_file d2ra00674j2.cif
_cod_data_source_block aa5no2
_cod_original_cell_volume 2242.24(8)
_cod_original_sg_symbol_H-M 'C 2/c'
_cod_database_code 7244467
_shelx_shelxl_version_number 2018/3
_shelx_space_group_comment
;
The symmetry employed for this shelxl refinement is uniquely defined
by the following loop, which should always be used as a source of
symmetry information in preference to the above space-group names.
They are only intended as comments.
;
_shelx_estimated_absorpt_t_min 0.796
_shelx_estimated_absorpt_t_max 0.960

loop_
_space_group_symop_operation_xyz
'x, y, z'
'-x, y, -z+1/2'
'x+1/2, y+1/2, z'
'-x+1/2, y+1/2, -z+1/2'
'-x, -y, -z'
'x, -y, z-1/2'
'-x+1/2, -y+1/2, -z'
'x+1/2, -y+1/2, z-1/2'

loop_
_atom_site_label
_atom_site_type_symbol
_atom_site_fract_x
_atom_site_fract_y
_atom_site_fract_z
_atom_site_U_iso_or_equiv
_atom_site_adp_type
_atom_site_occupancy
_atom_site_site_symmetry_order
_atom_site_calc_flag
_atom_site_refinement_flags_posn
_atom_site_refinement_flags_adp
_atom_site_refinement_flags_occupancy
_atom_site_disorder_assembly
_atom_site_disorder_group
N1 N 0.70939(6) 0.55524(11) 0.63796(9) 0.0186(2) Uani 1 1 d . . . . .
H1 H 0.7202(10) 0.5647(19) 0.7149(18) 0.029(5) Uiso 1 1 d . . . . .
N2 N 0.60629(7) 0.91100(12) 0.28115(11) 0.0274(3) Uani 1 1 d . . . . .
O1 O 0.57143(5) 0.42782(10) 0.57080(9) 0.0254(2) Uani 1 1 d . . . . .
O2 O 0.73752(5) 0.42969(10) 0.38583(8) 0.0174(2) Uani 1 1 d . . . . .
H2 H 0.7512(11) 0.348(2) 0.3962(19) 0.043(6) Uiso 1 1 d . . . . .
O3 O 0.73118(5) 0.32910(10) 0.62997(8) 0.0231(2) Uani 1 1 d . . . . .
O4 O 0.59375(10) 0.86485(13) 0.18158(11) 0.0587(5) Uani 1 1 d . . . . .
O5 O 0.60115(7) 1.03132(11) 0.30244(11) 0.0398(3) Uani 1 1 d . . . . .
C1 C 0.50756(8) 0.27110(17) 0.44177(16) 0.0337(4) Uani 1 1 d . . . . .
H1A H 0.477118 0.271302 0.501710 0.050 Uiso 1 1 calc R U . . .
H1B H 0.522853 0.178778 0.430263 0.050 Uiso 1 1 calc R U . . .
H1C H 0.483574 0.305743 0.366936 0.050 Uiso 1 1 calc R U . . .
C2 C 0.56745(7) 0.35907(13) 0.48220(12) 0.0214(3) Uani 1 1 d . . . . .
C3 C 0.62441(7) 0.35670(13) 0.40840(12) 0.0199(3) Uani 1 1 d . . . . .
H3A H 0.605859 0.379638 0.325717 0.024 Uiso 1 1 calc R U . . .
H3B H 0.642564 0.263804 0.408532 0.024 Uiso 1 1 calc R U . . .
C4 C 0.68250(6) 0.45312(13) 0.45044(10) 0.0162(3) Uani 1 1 d . . . . .
C5 C 0.70981(6) 0.43460(13) 0.58332(11) 0.0176(3) Uani 1 1 d . . . . .
C6 C 0.68193(6) 0.65579(13) 0.55982(11) 0.0170(3) Uani 1 1 d . . . . .
C7 C 0.67245(7) 0.79031(14) 0.58489(11) 0.0197(3) Uani 1 1 d . . . . .
H7 H 0.683471 0.824670 0.662927 0.024 Uiso 1 1 calc R U . . .
C8 C 0.64613(7) 0.87327(13) 0.49129(12) 0.0203(3) Uani 1 1 d . . . . .
H8 H 0.638735 0.966331 0.504512 0.024 Uiso 1 1 calc R U . . .
C9 C 0.63076(7) 0.81948(13) 0.37862(11) 0.0197(3) Uani 1 1 d . . . . .
C10 C 0.63895(7) 0.68273(13) 0.35288(11) 0.0181(3) Uani 1 1 d . . . . .
H10 H 0.627160 0.647946 0.275139 0.022 Uiso 1 1 calc R U . . .
C11 C 0.66490(6) 0.60169(13) 0.44598(11) 0.0165(3) Uani 1 1 d . . . . .
O6 O 0.500000 0.5020(5) 0.250000 0.0268(9) Uani 0.3333 2 d S T P . .
H6 H 0.515(3) 0.553(6) 0.196(5) 0.033(15) Uiso 0.3333 1 d . . P . .

loop_
_atom_site_aniso_label
_atom_site_aniso_U_11
_atom_site_aniso_U_22
_atom_site_aniso_U_33
_atom_site_aniso_U_23
_atom_site_aniso_U_13
_atom_site_aniso_U_12
N1 0.0232(5) 0.0200(6) 0.0124(5) -0.0013(4) 0.0021(4) -0.0003(4)
N2 0.0401(7) 0.0173(6) 0.0244(6) 0.0015(5) 0.0029(5) 0.0012(5)
O1 0.0258(5) 0.0264(5) 0.0251(5) 0.0012(4) 0.0071(4) -0.0007(4)
O2 0.0211(5) 0.0176(5) 0.0143(4) -0.0006(3) 0.0053(3) 0.0010(3)
O3 0.0322(5) 0.0215(5) 0.0158(4) 0.0020(3) 0.0045(4) 0.0061(4)
O4 0.1197(15) 0.0274(6) 0.0223(6) 0.0000(5) -0.0127(7) 0.0140(7)
O5 0.0676(9) 0.0164(5) 0.0343(6) 0.0028(4) 0.0030(6) 0.0051(5)
C1 0.0248(7) 0.0332(8) 0.0437(9) -0.0032(7) 0.0074(6) -0.0081(6)
C2 0.0211(6) 0.0181(6) 0.0251(7) 0.0050(5) 0.0034(5) 0.0000(5)
C3 0.0212(6) 0.0174(6) 0.0211(6) -0.0024(5) 0.0027(5) -0.0023(5)
C4 0.0190(6) 0.0167(6) 0.0132(5) -0.0003(4) 0.0035(4) -0.0007(5)
C5 0.0187(6) 0.0209(6) 0.0141(6) -0.0005(4) 0.0049(4) -0.0007(5)
C6 0.0169(6) 0.0194(6) 0.0150(6) -0.0008(5) 0.0039(4) -0.0029(5)
C7 0.0205(6) 0.0212(6) 0.0177(6) -0.0049(5) 0.0039(5) -0.0031(5)
C8 0.0222(6) 0.0156(6) 0.0238(6) -0.0026(5) 0.0055(5) -0.0026(5)
C9 0.0230(6) 0.0164(6) 0.0199(6) 0.0018(5) 0.0041(5) -0.0012(5)
C10 0.0214(6) 0.0178(6) 0.0154(6) -0.0015(5) 0.0036(5) -0.0016(5)
C11 0.0179(6) 0.0162(6) 0.0159(6) -0.0018(5) 0.0046(4) -0.0026(5)
O6 0.028(2) 0.029(2) 0.026(2) 0.000 0.0094(17) 0.000

loop_
_atom_type_symbol
_atom_type_description
_atom_type_scat_dispersion_real
_atom_type_scat_dispersion_imag
_atom_type_scat_source
C C 0.0181 0.0091 'International Tables Vol C Tables 4.2.6.8 and 6.1.1.4'
H H 0.0000 0.0000 'International Tables Vol C Tables 4.2.6.8 and 6.1.1.4'
N N 0.0311 0.0180 'International Tables Vol C Tables 4.2.6.8 and 6.1.1.4'
O O 0.0492 0.0322 'International Tables Vol C Tables 4.2.6.8 and 6.1.1.4'

loop_
_geom_angle_atom_site_label_1
_geom_angle_atom_site_label_2
_geom_angle_atom_site_label_3
_geom_angle
_geom_angle_site_symmetry_1
_geom_angle_site_symmetry_3
_geom_angle_publ_flag
C5 N1 C6 111.42(10) . . ?
C5 N1 H1 122.7(12) . . ?
C6 N1 H1 125.4(12) . . ?
O4 N2 O5 122.65(13) . . ?
O4 N2 C9 118.57(12) . . ?
O5 N2 C9 118.74(12) . . ?
C4 O2 H2 109.6(15) . . ?
C2 C1 H1A 109.5 . . ?
C2 C1 H1B 109.5 . . ?
H1A C1 H1B 109.5 . . ?
C2 C1 H1C 109.5 . . ?
H1A C1 H1C 109.5 . . ?
H1B C1 H1C 109.5 . . ?
O1 C2 C1 122.45(13) . . ?
O1 C2 C3 120.65(12) . . ?
C1 C2 C3 116.88(12) . . ?
C2 C3 C4 114.54(11) . . ?
C2 C3 H3A 108.6 . . ?
C4 C3 H3A 108.6 . . ?
C2 C3 H3B 108.6 . . ?
C4 C3 H3B 108.6 . . ?
H3A C3 H3B 107.6 . . ?
O2 C4 C11 109.47(10) . . ?
O2 C4 C3 110.09(10) . . ?
C11 C4 C3 115.83(11) . . ?
O2 C4 C5 107.32(10) . . ?
C11 C4 C5 101.30(10) . . ?
C3 C4 C5 112.25(10) . . ?
O3 C5 N1 125.57(12) . . ?
O3 C5 C4 125.48(12) . . ?
N1 C5 C4 108.87(11) . . ?
C7 C6 N1 127.52(12) . . ?
C7 C6 C11 122.60(12) . . ?
N1 C6 C11 109.88(11) . . ?
C6 C7 C8 117.33(12) . . ?
C6 C7 H7 121.3 . . ?
C8 C7 H7 121.3 . . ?
C9 C8 C7 119.66(12) . . ?
C9 C8 H8 120.2 . . ?
C7 C8 H8 120.2 . . ?
C8 C9 C10 123.36(12) . . ?
C8 C9 N2 118.19(12) . . ?
C10 C9 N2 118.42(12) . . ?
C11 C10 C9 116.48(12) . . ?
C11 C10 H10 121.8 . . ?
C9 C10 H10 121.8 . . ?
C10 C11 C6 120.54(12) . . ?
C10 C11 C4 130.95(11) . . ?
C6 C11 C4 108.47(11) . . ?
H6 O6 H6 111(8) . 2_655 ?

loop_
_geom_bond_atom_site_label_1
_geom_bond_atom_site_label_2
_geom_bond_distance
_geom_bond_site_symmetry_2
_geom_bond_publ_flag
N1 C5 1.3497(17) . yes
N1 C6 1.3967(17) . yes
N1 H1 0.88(2) . ?
N2 O4 1.2180(17) . yes
N2 O5 1.2247(17) . yes
N2 C9 1.4647(17) . yes
O1 C2 1.2132(18) . yes
O2 C4 1.4304(15) . yes
O2 H2 0.86(2) . ?
O3 C5 1.2227(17) . yes
C1 C2 1.500(2) . yes
C1 H1A 0.9800 . ?
C1 H1B 0.9800 . ?
C1 H1C 0.9800 . ?
C2 C3 1.5126(18) . ?
C3 C4 1.5277(17) . ?
C3 H3A 0.9900 . ?
C3 H3B 0.9900 . ?
C4 C11 1.5136(17) . ?
C4 C5 1.5480(17) . ?
C6 C7 1.3829(18) . ?
C6 C11 1.4024(17) . ?
C7 C8 1.3907(19) . ?
C7 H7 0.9500 . ?
C8 C9 1.3860(19) . ?
C8 H8 0.9500 . ?
C9 C10 1.4020(19) . ?
C10 C11 1.3735(18) . ?
C10 H10 0.9500 . ?
O6 H6 0.88(6) . ?
O6 H6 0.88(6) 2_655 ?

loop_
_geom_hbond_atom_site_label_D
_geom_hbond_atom_site_label_H
_geom_hbond_atom_site_label_A
_geom_hbond_distance_DH
_geom_hbond_distance_HA
_geom_hbond_distance_DA
_geom_hbond_angle_DHA
_geom_hbond_site_symmetry_A
_geom_hbond_publ_flag
N1 H1 O2 0.88(2) 1.93(2) 2.8098(14) 174.0(18) 6_566 yes
O2 H2 O3 0.86(2) 1.82(2) 2.6534(14) 162(2) 7_656 yes
C1 H1C O6 0.98 2.41 3.157(4) 132.7 . yes
C3 H3A O6 0.99 2.49 3.200(3) 128.8 . yes
C10 H10 O1 0.95 2.55 3.4856(16) 168.3 6_565 yes
O6 H6 O1 0.88(6) 1.95(6) 2.7503(16) 150(6) 6_565 yes

loop_
_geom_torsion_atom_site_label_1
_geom_torsion_atom_site_label_2
_geom_torsion_atom_site_label_3
_geom_torsion_atom_site_label_4
_geom_torsion
_geom_torsion_site_symmetry_1
_geom_torsion_site_symmetry_2
_geom_torsion_site_symmetry_3
_geom_torsion_site_symmetry_4
_geom_torsion_publ_flag
O1 C2 C3 C4 -3.95(18) . . . . ?
C1 C2 C3 C4 177.26(12) . . . . ?
C2 C3 C4 O2 171.84(10) . . . . ?
C2 C3 C4 C11 -63.32(14) . . . . ?
C2 C3 C4 C5 52.35(14) . . . . ?
C6 N1 C5 O3 179.67(12) . . . . ?
C6 N1 C5 C4 2.77(14) . . . . ?
O2 C4 C5 O3 -64.59(16) . . . . ?
C11 C4 C5 O3 -179.32(13) . . . . ?
C3 C4 C5 O3 56.50(17) . . . . ?
O2 C4 C5 N1 112.32(11) . . . . ?
C11 C4 C5 N1 -2.41(13) . . . . ?
C3 C4 C5 N1 -126.59(12) . . . . ?
C5 N1 C6 C7 178.85(12) . . . . ?
C5 N1 C6 C11 -1.96(15) . . . . ?
N1 C6 C7 C8 177.82(12) . . . . ?
C11 C6 C7 C8 -1.28(19) . . . . ?
C6 C7 C8 C9 -0.09(19) . . . . ?
C7 C8 C9 C10 1.4(2) . . . . ?
C7 C8 C9 N2 -177.03(12) . . . . ?
O4 N2 C9 C8 178.79(16) . . . . ?
O5 N2 C9 C8 0.9(2) . . . . ?
O4 N2 C9 C10 0.3(2) . . . . ?
O5 N2 C9 C10 -177.62(14) . . . . ?
C8 C9 C10 C11 -1.3(2) . . . . ?
N2 C9 C10 C11 177.13(12) . . . . ?
C9 C10 C11 C6 -0.07(19) . . . . ?
C9 C10 C11 C4 -177.70(12) . . . . ?
C7 C6 C11 C10 1.4(2) . . . . ?
N1 C6 C11 C10 -177.86(11) . . . . ?
C7 C6 C11 C4 179.49(11) . . . . ?
N1 C6 C11 C4 0.25(14) . . . . ?
O2 C4 C11 C10 65.97(17) . . . . ?
C3 C4 C11 C10 -59.19(18) . . . . ?
C5 C4 C11 C10 179.09(13) . . . . ?
O2 C4 C11 C6 -111.87(11) . . . . ?
C3 C4 C11 C6 122.97(12) . . . . ?
C5 C4 C11 C6 1.25(13) . . . . ?
